data_1556917
loop_
_publ_author_name
'Sletten, Jorunn'
'Bjorsvik, Ole'

_publ_section_title
;
 Synthesis and Crystal Structures of Two Dinuclear Copper(II) Complexes
 with 2,3-Bis(2-pyridyl)pyrazine as Bridging Ligand
;
_journal_name_full 'Acta Chemica Scandinavica'
_journal_page_first 770
_journal_page_last 777
_journal_paper_doi 10.3891/acta.chem.scand.52-0770
_journal_volume 52
_journal_year 1998
_chemical_formula_sum 'C22 H22 Cu2 N4 O14'
_chemical_formula_weight 693.52
_space_group_IT_number 15
_space_group_name_Hall '-C 2yc'
_space_group_name_H-M_alt 'C 1 2/c 1'
_symmetry_cell_setting monoclinic
_symmetry_Int_Tables_number 15
_symmetry_space_group_name_Hall '-C 2yc'
_symmetry_space_group_name_H-M 'C 1 2/c 1'
_cell_angle_alpha 90.00
_cell_angle_beta 92.32(3)
_cell_angle_gamma 90.00
_cell_formula_units_Z 4
_cell_length_a 13.687(3)
_cell_length_b 8.169(2)
_cell_length_c 21.619(4)
_cell_volume 2415.2(9)
_diffrn_ambient_temperature 293
_diffrn_radiation_probe x-ray
_diffrn_radiation_type MoK\a
_diffrn_radiation_wavelength 0.71073
_exptl_absorpt_coefficient_mu 1.85
_exptl_crystal_density_diffrn 1.907
_exptl_crystal_F_000 1408
_refine_ls_number_reflns 2147
_refine_ls_R_factor_all 0.0568
_refine_ls_R_factor_gt 0.0319
_refine_ls_wR_factor_gt 0.0825
_refine_ls_wR_factor_ref 0.0930
_cod_data_source_file Acta-Chem-Scand-1998-52-770-1.cif
_cod_data_source_block 1
_cod_original_sg_symbol_H-M 'C 2/c'
_cod_database_code 1556917

loop_
_space_group_symop_id
_space_group_symop_operation_xyz
1 x,y,z
2 -x,y,1/2-z
3 -x,-y,-z
4 x,-y,1/2+z
5 1/2+x,1/2+y,z
6 1/2-x,1/2+y,1/2-z
7 1/2-x,1/2-y,-z
8 1/2+x,1/2-y,1/2+z

loop_
_atom_site_label
_atom_site_type_symbol
_atom_site_thermal_displace_type
_atom_site_fract_x
_atom_site_fract_y
_atom_site_fract_z
_atom_site_occupancy
_atom_site_U_iso_or_equiv
_atom_site_calc_flag
_atom_site_refinement_flags
_atom_site_disorder_assembly
_atom_site_disorder_group
Cu Cu Uiso 0.16750(10) 0.00960(10) 0.63210(10) 1.000 0.0240(10) . . . .
O30 O Uiso 0.2175(2) 0.2218(2) 0.65920(10) 1.000 0.0360(10) . . . .
O31 O Uiso 0.3515(2) 0.2622(3) 0.53930(10) 1.000 0.0350(10) . . . .
O32 O Uiso 0.3779(2) 0.6528(3) 0.57580(10) 1.000 0.0450(10) . . . .
O33 O Uiso 0.2588(2) 0.5844(2) 0.69950(10) 1.000 0.0380(10) . . . .
O50 O Uiso 0.2666(2) -0.0425(4) 0.55850(10) 1.000 0.0430(10) . . . .
O60 O Uiso 0.2770(2) -0.0884(3) 0.69670(10) 1.000 0.0380(10) . . . .
O70 O Uiso 0.0756(2) 0.1116(4) 0.5625(2) 1.000 0.0590(10) . . . .
N1 N Uiso 0.0958(2) -0.2055(3) 0.63030(10) 1.000 0.0240(10) . . . .
N2 N Uiso 0.0569(2) 0.0404(3) 0.70040(10) 1.000 0.0260(10) . . . .
C1 C Uiso 0.1037(2) -0.3133(4) 0.58450(10) 1.000 0.0290(10) . . . .
C2 C Uiso 0.0542(2) -0.4612(4) 0.5832(2) 1.000 0.0310(10) . . . .
C3 C Uiso -0.0091(2) -0.4929(4) 0.6289(2) 1.000 0.0310(10) . . . .
C4 C Uiso -0.0204(2) -0.3801(3) 0.67620(10) 1.000 0.0260(10) . . . .
C5 C Uiso 0.0349(2) -0.2384(3) 0.67640(10) 1.000 0.0220(10) . . . .
C6 C Uiso 0.0234(2) -0.1033(3) 0.72150(10) 1.000 0.0220(10) . . . .
C7 C Uiso 0.0334(2) 0.1804(3) 0.7271(2) 1.000 0.0310(10) . . . .
C30 C Uiso 0.2657(2) 0.3342(3) 0.63480(10) 1.000 0.0240(10) . . . .
C31 C Uiso 0.3243(2) 0.3557(3) 0.58090(10) 1.000 0.0260(10) . . . .
C32 C Uiso 0.3381(2) 0.5308(3) 0.5981(2) 1.000 0.0280(10) . . . .
C33 C Uiso 0.2826(2) 0.5020(3) 0.65390(10) 1.000 0.0260(10) . . . .

loop_
_geom_angle_atom_site_label_1
_geom_angle_atom_site_label_2
_geom_angle_atom_site_label_3
_geom_angle
_geom_angle_site_symmetry_1
_geom_angle_site_symmetry_2
_geom_angle_site_symmetry_3
_geom_angle_publ_flag
O30 Cu O50 99.94(13) . . . yes
O30 Cu O60 84.79(12) . . . yes
O30 Cu O70 93.19(12) . . . yes
O30 Cu N1 161.68(15) . . . yes
O30 Cu N2 86.47(12) . . . yes
O50 Cu O60 87.91(11) . . . yes
O50 Cu O70 85.78(14) . . . yes
O50 Cu N1 97.65(12) . . . yes
O50 Cu N2 173.19(12) . . . yes
O60 Cu O70 172.95(14) . . . yes
O60 Cu N1 90.80(11) . . . yes
O60 Cu N2 95.04(12) . . . yes
O70 Cu N1 93.17(13) . . . yes
O70 Cu N2 91.58(13) . . . yes
N1 Cu N2 76.20(11) . . . yes
Cu O30 C30 135.05(19) . . . yes
Cu N1 C1 122.5(2) . . . yes
Cu N1 C5 118.30(18) . . . yes
C1 N1 C5 119.2(2) . . . yes
Cu N2 C6 112.68(18) . . . yes
Cu N2 C7 125.7(2) . . . yes
C6 N2 C7 120.8(3) . . . yes
N1 C1 C2 122.5(3) . . . yes
C1 C2 C3 118.4(3) . . . no
C2 C3 C4 120.0(3) . . . no
C3 C4 C5 118.7(2) . . . no
N1 C5 C4 121.2(2) . . . yes
N1 C5 C6 114.9(2) . . . yes
C4 C5 C6 123.5(2) . . . no
N2 C6 C5 112.3(2) . . . yes
N2 C6 C6 117.9(2) . . 2_556 yes
C5 C6 C6 129.6(2) . . 2_556 no
N2 C7 C7 119.6(2) . . 2_556 yes
O30 C30 C31 137.8(2) . . . yes
O30 C30 C33 130.7(2) . . . yes
C31 C30 C33 91.6(2) . . . no
O31 C31 C30 134.0(2) . . . yes
O31 C31 C32 136.9(3) . . . yes
C30 C31 C32 89.1(2) . . . no
O32 C32 C31 136.7(3) . . . yes
O32 C32 C33 134.1(3) . . . yes
C31 C32 C33 89.2(2) . . . no
O33 C33 C30 133.8(2) . . . yes
O33 C33 C32 136.2(2) . . . yes
C30 C33 C32 89.96(19) . . . no

loop_
_geom_bond_atom_site_label_1
_geom_bond_atom_site_label_2
_geom_bond_distance
_geom_bond_site_symmetry_1
_geom_bond_site_symmetry_2
_geom_bond_publ_flag
Cu O30 1.945(2) . . yes
Cu O50 2.174(3) . . yes
Cu O60 2.161(3) . . yes
Cu O70 2.095(4) . . yes
Cu N1 2.012(3) . . yes
Cu N2 2.172(3) . . yes
O30 C30 1.259(3) . . yes
O31 C31 1.248(3) . . yes
O32 C32 1.242(4) . . yes
O33 C33 1.248(3) . . yes
N1 C1 1.333(4) . . yes
N1 C5 1.352(3) . . yes
N2 C6 1.347(3) . . yes
N2 C7 1.327(4) . . yes
C1 C2 1.385(4) . . no
C2 C3 1.365(5) . . no
C3 C4 1.390(5) . . no
C4 C5 1.383(4) . . no
C5 C6 1.485(3) . . no
C6 C6 1.412(3) . 2_556 no
C7 C7 1.375(5) . 2_556 no
C30 C31 1.452(3) . . no
C30 C33 1.448(3) . . no
C31 C32 1.488(4) . . no
C32 C33 1.470(5) . . no

loop_
_geom_torsion_atom_site_label_1
_geom_torsion_atom_site_label_2
_geom_torsion_atom_site_label_3
_geom_torsion_atom_site_label_4
_geom_torsion
_geom_torsion_site_symmetry_1
_geom_torsion_site_symmetry_2
_geom_torsion_site_symmetry_3
_geom_torsion_site_symmetry_4
_geom_torsion_publ_flag
O50 Cu O30 C30 23.3(3) . . . . no
O60 Cu O30 C30 110.3(3) . . . . no
O70 Cu O30 C30 -62.9(3) . . . . no
N2 Cu O30 C30 -154.3(3) . . . . no
O50 Cu N1 C1 -12.5(3) . . . . no
O50 Cu N1 C5 169.9(2) . . . . no
O60 Cu N1 C1 -100.5(2) . . . . no
O60 Cu N1 C5 81.9(2) . . . . no
O70 Cu N1 C1 73.7(3) . . . . no
O70 Cu N1 C5 -104.0(2) . . . . no
N2 Cu N1 C1 164.6(2) . . . . no
N2 Cu N1 C5 -13.1(2) . . . . no
O30 Cu N2 C6 -152.8(2) . . . . no
O30 Cu N2 C7 17.0(3) . . . . no
O60 Cu N2 C6 -68.4(2) . . . . no
O60 Cu N2 C7 101.5(3) . . . . no
O70 Cu N2 C6 114.1(2) . . . . no
O70 Cu N2 C7 -76.1(3) . . . . no
N1 Cu N2 C6 21.2(2) . . . . no
N1 Cu N2 C7 -168.9(3) . . . . no
Cu O30 C30 C31 -14.9(5) . . . . no
Cu O30 C30 C33 165.5(2) . . . . no
Cu N1 C1 C2 -179.9(2) . . . . no
C5 N1 C1 C2 -2.2(4) . . . . no
Cu N1 C5 C4 176.6(2) . . . . no
Cu N1 C5 C6 3.9(3) . . . . no
C1 N1 C5 C4 -1.2(4) . . . . no
C1 N1 C5 C6 -173.8(2) . . . . no
Cu N2 C6 C5 -25.0(3) . . . . no
Cu N2 C6 C6 160.1(2) . . . 2_556 no
C7 N2 C6 C5 164.6(3) . . . . no
C7 N2 C6 C6 -10.3(4) . . . 2_556 no
Cu N2 C7 C7 -175.4(3) . . . 2_556 no
C6 N2 C7 C7 -6.4(5) . . . 2_556 no
N1 C1 C2 C3 3.7(5) . . . . no
C1 C2 C3 C4 -1.9(5) . . . . no
C2 C3 C4 C5 -1.3(4) . . . . no
C3 C4 C5 N1 2.9(4) . . . . no
C3 C4 C5 C6 174.9(3) . . . . no
N1 C5 C6 N2 14.9(3) . . . . no
N1 C5 C6 C6 -170.9(3) . . . 2_556 no
C4 C5 C6 N2 -157.6(3) . . . . no
C4 C5 C6 C6 16.6(4) . . . 2_556 no
N2 C6 C6 N2 18.7(4) . . 2_556 2_556 no
N2 C6 C6 C5 -155.2(3) . . 2_556 2_556 no
C5 C6 C6 N2 -155.2(3) . . 2_556 2_556 no
C5 C6 C6 C5 30.9(5) . . 2_556 2_556 no
N2 C7 C7 N2 15.2(5) . . 2_556 2_556 no
O30 C30 C31 O31 -3.6(6) . . . . no
O30 C30 C31 C32 177.5(4) . . . . no
C33 C30 C31 O31 176.1(3) . . . . no
C33 C30 C31 C32 -2.8(2) . . . . no
O30 C30 C33 O33 2.7(5) . . . . no
O30 C30 C33 C32 -177.5(3) . . . . no
C31 C30 C33 O33 -177.1(3) . . . . no
C31 C30 C33 C32 2.8(2) . . . . no
O31 C31 C32 O32 4.6(7) . . . . no
O31 C31 C32 C33 -176.1(3) . . . . no
C30 C31 C32 O32 -176.6(4) . . . . no
C30 C31 C32 C33 2.7(2) . . . . no
O32 C32 C33 O33 -3.5(6) . . . . no
O32 C32 C33 C30 176.6(4) . . . . no
C31 C32 C33 O33 177.2(3) . . . . no
C31 C32 C33 C30 -2.7(2) . . . . no
